data_2237954
loop_
_publ_author_name
'Lundvall, Fredrik'
'Kania, Jindrich'
'Gundersen, Lise-Lotte'

_publ_section_title
;
 (<i>E</i>)-9-(But-2-en-1-yl)-6-chloro-9<i>H</i>-purine
;
_journal_coeditor_code LR2100
_journal_issue 6
_journal_name_full 'Acta Crystallographica Section E'
_journal_page_first o849
_journal_paper_doi 10.1107/S1600536813010416
_journal_volume 69
_journal_year 2013
_chemical_formula_iupac 'C9 H9 Cl N4'
_chemical_formula_moiety 'C9 H9 Cl N4'
_chemical_formula_sum 'C9 H9 Cl N4'
_chemical_formula_weight 208.65
_chemical_melting_point 339
_chemical_name_systematic
;
(<i>E</i>)-9-(But-2-en-1-yl)-6-chloro-9<i>H</i>-purine
;
_space_group_IT_number 2
_symmetry_cell_setting triclinic
_symmetry_space_group_name_Hall '-P 1'
_symmetry_space_group_name_H-M 'P -1'
_atom_sites_solution_hydrogens geom
_atom_sites_solution_primary direct
_atom_sites_solution_secondary difmap
_audit_creation_method SHELXL-97
_cell_angle_alpha 69.6420(10)
_cell_angle_beta 75.4480(10)
_cell_angle_gamma 67.0320(10)
_cell_formula_units_Z 4
_cell_length_a 8.1818(11)
_cell_length_b 9.7103(13)
_cell_length_c 13.9435(19)
_cell_measurement_reflns_used 8169
_cell_measurement_temperature 100(2)
_cell_measurement_theta_max 28.75
_cell_measurement_theta_min 2.45
_cell_volume 947.6(2)
_computing_cell_refinement 'SAINT (Bruker, 2005)'
_computing_data_collection 'APEX2 (Bruker, 2005)'
_computing_data_reduction 'SAINT (Bruker, 2005)'
_computing_molecular_graphics
;
DIAMOND (Brandenburg, 2004) and
<i>ChemBioDraw Ultra</i> (CambridgeSoft, 2009)
;
_computing_publication_material 'publCIF (Westrip, 2010)'
_computing_structure_refinement 'SHELXL97 (Sheldrick, 2008)'
_computing_structure_solution 'SIR92 (Altomare <i>et al.</i>, 1993)'
_diffrn_ambient_temperature 100(2)
_diffrn_measured_fraction_theta_full 0.986
_diffrn_measured_fraction_theta_max 0.898
_diffrn_measurement_device_type 'Bruker APEXII CCD'
_diffrn_measurement_method '\f and \w scans'
_diffrn_radiation_monochromator graphite
_diffrn_radiation_source 'fine-focus sealed tube'
_diffrn_radiation_type MoK\a
_diffrn_radiation_wavelength 0.71073
_diffrn_reflns_av_R_equivalents 0.0174
_diffrn_reflns_av_sigmaI/netI 0.0204
_diffrn_reflns_limit_h_max 10
_diffrn_reflns_limit_h_min -11
_diffrn_reflns_limit_k_max 12
_diffrn_reflns_limit_k_min -12
_diffrn_reflns_limit_l_max 18
_diffrn_reflns_limit_l_min -18
_diffrn_reflns_number 10801
_diffrn_reflns_theta_full 27.00
_diffrn_reflns_theta_max 28.77
_diffrn_reflns_theta_min 1.57
_exptl_absorpt_coefficient_mu 0.365
_exptl_absorpt_correction_T_max 0.9239
_exptl_absorpt_correction_T_min 0.6829
_exptl_absorpt_correction_type numerical
_exptl_absorpt_process_details '(SADABS; Bruker, 2005)'
_exptl_crystal_colour colourless
_exptl_crystal_density_diffrn 1.462
_exptl_crystal_density_method 'not measured'
_exptl_crystal_description rod
_exptl_crystal_F_000 432
_exptl_crystal_size_max 1.13
_exptl_crystal_size_mid 0.35
_exptl_crystal_size_min 0.22
_refine_diff_density_max 0.337
_refine_diff_density_min -0.304
_refine_ls_extinction_method none
_refine_ls_goodness_of_fit_ref 1.041
_refine_ls_hydrogen_treatment constr
_refine_ls_matrix_type full
_refine_ls_number_parameters 283
_refine_ls_number_reflns 4428
_refine_ls_number_restraints 4
_refine_ls_restrained_S_all 1.041
_refine_ls_R_factor_all 0.0293
_refine_ls_R_factor_gt 0.0266
_refine_ls_shift/su_max 0.001
_refine_ls_shift/su_mean 0.000
_refine_ls_structure_factor_coef Fsqd
_refine_ls_weighting_details 'calc w=1/[\s^2^(Fo^2^)+(0.0292P)^2^+0.3823P] where P=(Fo^2^+2Fc^2^)/3'
_refine_ls_weighting_scheme calc
_refine_ls_wR_factor_gt 0.0684
_refine_ls_wR_factor_ref 0.0704
_reflns_number_gt 4103
_reflns_number_total 4428
_reflns_threshold_expression I>2sigma(I)
_cod_data_source_file lr2100.cif
_cod_data_source_block I
_cod_database_code 2237954
_cod_database_fobs_code 2237954

loop_
_symmetry_equiv_pos_as_xyz
'x, y, z'
'-x, -y, -z'

loop_
_atom_site_type_symbol
_atom_site_label
_atom_site_fract_x
_atom_site_fract_y
_atom_site_fract_z
_atom_site_U_iso_or_equiv
_atom_site_adp_type
_atom_site_calc_flag
_atom_site_refinement_flags
_atom_site_occupancy
_atom_site_symmetry_multiplicity
_atom_site_disorder_assembly
_atom_site_disorder_group
Cl Cl-1 0.80714(4) 0.34683(3) 0.90852(2) 0.02519(8) Uani d . 1 1 . .
Cl Cl-2 0.56350(4) 0.66115(3) 0.58169(2) 0.02513(8) Uani d . 1 1 D .
N N1-1 0.68069(12) 0.64840(11) 0.83023(7) 0.02118(19) Uani d . 1 1 . .
N N3-1 0.37832(12) 0.80607(11) 0.79779(7) 0.01992(18) Uani d . 1 1 . .
N N9-1 0.18663(12) 0.65085(11) 0.83852(7) 0.01988(18) Uani d . 1 1 B .
N N7-1 0.38398(13) 0.41103(11) 0.89887(7) 0.02212(19) Uani d . 1 1 B .
N N9-2 0.18425(12) 0.33227(11) 0.67452(7) 0.01990(18) Uani d . 1 1 D .
N N3-2 0.49116(12) 0.19050(10) 0.70937(7) 0.02115(19) Uani d . 1 1 D .
N N1-2 0.66555(13) 0.36050(11) 0.66514(7) 0.02249(19) Uani d . 1 1 D .
N N7-2 0.19524(13) 0.57777(11) 0.61328(7) 0.0240(2) Uani d . 1 1 D .
C C2-1 0.54905(15) 0.78443(13) 0.79925(8) 0.0217(2) Uani d . 1 1 . .
H H2-1 0.5818 0.8756 0.7757 0.026 Uiso calc R 1 1 . .
C C4-1 0.34503(14) 0.67189(12) 0.83172(7) 0.0180(2) Uani d . 1 1 B .
C C10 0.01759(15) 0.77488(14) 0.81086(8) 0.0229(2) Uani d . 1 1 . .
H H10A -0.0707 0.7281 0.8113 0.028 Uiso calc R 1 1 A 1
H H10B 0.0382 0.8425 0.7403 0.028 Uiso calc R 1 1 A 1
C C11A -0.05515(18) 0.87065(15) 0.88579(10) 0.0221(3) Uani d PD 0.870(4) 1 B 1
H H11A 0.0139 0.9269 0.8901 0.027 Uiso calc PR 0.870(4) 1 B 1
C C12A -0.21002(18) 0.88140(15) 0.94633(10) 0.0218(3) Uani d PD 0.870(4) 1 B 1
H H12A -0.2772 0.8236 0.9419 0.026 Uiso calc PR 0.870(4) 1 B 1
C C13A -0.2880(4) 0.9771(4) 1.0211(2) 0.0282(7) Uani d PD 0.870(4) 1 B 1
H H13A -0.3312 0.9147 1.0874 0.042 Uiso calc PR 0.870(4) 1 B 1
H H13B -0.3880 1.0691 0.9940 0.042 Uiso calc PR 0.870(4) 1 B 1
H H13C -0.1958 1.0101 1.0308 0.042 Uiso calc PR 0.870(4) 1 B 1
C C11B -0.1202(11) 0.8205(9) 0.9029(6) 0.015(2) Uiso d PD 0.130(4) 1 B 2
H H11B -0.1846 0.7520 0.9435 0.018 Uiso calc PR 0.130(4) 1 B 2
C C12B -0.1540(11) 0.9477(9) 0.9284(6) 0.018(2) Uiso d PD 0.130(4) 1 B 2
H H12B -0.1012 1.0218 0.8819 0.022 Uiso calc PR 0.130(4) 1 B 2
C C13B -0.267(3) 0.987(3) 1.0233(14) 0.015(4) Uiso d PD 0.130(4) 1 B 2
H H13D -0.3374 0.9172 1.0560 0.022 Uiso calc PR 0.130(4) 1 B 2
H H13E -0.3476 1.0951 1.0050 0.022 Uiso calc PR 0.130(4) 1 B 2
H H13F -0.1897 0.9748 1.0714 0.022 Uiso calc PR 0.130(4) 1 B 2
C C6-1 0.63857(14) 0.51980(12) 0.86514(8) 0.0193(2) Uani d . 1 1 B .
C C8-1 0.21905(16) 0.49369(13) 0.87965(8) 0.0230(2) Uani d . 1 1 . .
H H8-1 0.1289 0.4480 0.8932 0.028 Uiso calc R 1 1 B .
C C5-1 0.46671(14) 0.52249(12) 0.86842(8) 0.0183(2) Uani d . 1 1 . .
C C20 0.11732(15) 0.20286(13) 0.69402(8) 0.0215(2) Uani d . 1 1 . .
H H20A -0.0036 0.2258 0.7343 0.026 Uiso calc R 1 1 C 3
H H20B 0.1973 0.1061 0.7357 0.026 Uiso calc R 1 1 C 3
C C21A 0.10844(17) 0.17794(14) 0.59490(9) 0.0218(3) Uani d PD 0.934(3) 1 D 3
H H21A 0.0198 0.2537 0.5533 0.026 Uiso calc PR 0.934(3) 1 D 3
C C22A 0.21845(17) 0.05548(15) 0.56322(9) 0.0238(3) Uani d PD 0.934(3) 1 D 3
H H22A 0.3056 -0.0205 0.6058 0.029 Uiso calc PR 0.934(3) 1 D 3
C C23A 0.2142(4) 0.0289(3) 0.4634(2) 0.0325(6) Uani d PD 0.934(3) 1 D 3
H H23A 0.1207 0.1167 0.4264 0.049 Uiso calc PR 0.934(3) 1 D 3
H H23B 0.1884 -0.0676 0.4786 0.049 Uiso calc PR 0.934(3) 1 D 3
H H23C 0.3307 0.0203 0.4204 0.049 Uiso calc PR 0.934(3) 1 D 3
C C21B 0.209(2) 0.1272(18) 0.6064(11) 0.015(4) Uiso d PD 0.066(3) 1 D 4
H H21B 0.3352 0.0771 0.5981 0.018 Uiso calc PR 0.066(3) 1 D 4
C C22B 0.112(2) 0.1321(17) 0.5430(11) 0.015(4) Uiso d PD 0.066(3) 1 D 4
H H22B -0.0106 0.1928 0.5380 0.018 Uiso calc PR 0.066(3) 1 D 4
C C23B 0.229(5) 0.026(4) 0.481(3) 0.021(8) Uiso d PD 0.066(3) 1 D 4
H H23D 0.1854 0.0602 0.4137 0.031 Uiso calc PR 0.066(3) 1 D 4
H H23E 0.2261 -0.0801 0.5169 0.031 Uiso calc PR 0.066(3) 1 D 4
H H23F 0.3515 0.0260 0.4695 0.031 Uiso calc PR 0.066(3) 1 D 4
C C4-2 0.35605(14) 0.31944(12) 0.67688(8) 0.0183(2) Uani d . 1 1 . .
C C2-2 0.63962(15) 0.22142(13) 0.70213(9) 0.0240(2) Uani d . 1 1 . .
H H2-2 0.7401 0.1342 0.7261 0.029 Uiso calc R 1 1 D .
C C6-2 0.52708(15) 0.48383(12) 0.63305(8) 0.0194(2) Uani d . 1 1 . .
C C5-2 0.36118(14) 0.47249(12) 0.63838(8) 0.0188(2) Uani d . 1 1 D .
C C8-2 0.09700(15) 0.48857(13) 0.63580(9) 0.0244(2) Uani d . 1 1 . .
H H8-2 -0.0256 0.5292 0.6260 0.029 Uiso calc R 1 1 D .

loop_
_atom_site_aniso_label
_atom_site_aniso_U_11
_atom_site_aniso_U_22
_atom_site_aniso_U_33
_atom_site_aniso_U_12
_atom_site_aniso_U_13
_atom_site_aniso_U_23
Cl-1 0.02417(14) 0.02408(14) 0.02272(13) -0.00338(10) -0.00490(10) -0.00524(10)
Cl-2 0.03597(16) 0.02178(14) 0.02075(13) -0.01493(11) -0.00189(10) -0.00491(10)
N1-1 0.0223(5) 0.0252(5) 0.0193(4) -0.0112(4) -0.0031(3) -0.0061(4)
N3-1 0.0234(5) 0.0209(4) 0.0174(4) -0.0099(4) -0.0032(3) -0.0045(3)
N9-1 0.0194(4) 0.0244(5) 0.0193(4) -0.0103(4) -0.0013(3) -0.0077(3)
N7-1 0.0272(5) 0.0224(5) 0.0196(4) -0.0133(4) 0.0011(4) -0.0066(4)
N9-2 0.0189(4) 0.0207(4) 0.0199(4) -0.0057(3) -0.0028(3) -0.0063(3)
N3-2 0.0211(4) 0.0181(4) 0.0223(4) -0.0046(4) -0.0039(3) -0.0048(3)
N1-2 0.0213(4) 0.0238(5) 0.0229(5) -0.0082(4) -0.0017(4) -0.0074(4)
N7-2 0.0250(5) 0.0199(5) 0.0249(5) -0.0029(4) -0.0077(4) -0.0059(4)
C2-1 0.0259(5) 0.0226(5) 0.0202(5) -0.0128(4) -0.0037(4) -0.0045(4)
C4-1 0.0206(5) 0.0229(5) 0.0134(4) -0.0098(4) -0.0012(4) -0.0063(4)
C10 0.0191(5) 0.0302(6) 0.0210(5) -0.0089(4) -0.0039(4) -0.0075(4)
C11A 0.0226(7) 0.0210(6) 0.0243(6) -0.0085(5) -0.0078(5) -0.0036(5)
C12A 0.0236(7) 0.0205(6) 0.0226(6) -0.0086(5) -0.0066(5) -0.0037(5)
C13A 0.0264(11) 0.0339(12) 0.0311(11) -0.0128(9) -0.0020(7) -0.0152(7)
C6-1 0.0216(5) 0.0220(5) 0.0143(4) -0.0068(4) -0.0027(4) -0.0056(4)
C8-1 0.0270(6) 0.0263(6) 0.0213(5) -0.0158(5) 0.0021(4) -0.0091(4)
C5-1 0.0229(5) 0.0198(5) 0.0138(4) -0.0094(4) -0.0004(4) -0.0056(4)
C20 0.0218(5) 0.0242(5) 0.0203(5) -0.0106(4) -0.0005(4) -0.0066(4)
C21A 0.0210(6) 0.0247(6) 0.0205(6) -0.0097(5) -0.0039(4) -0.0039(4)
C22A 0.0253(6) 0.0246(6) 0.0212(6) -0.0098(5) -0.0033(5) -0.0043(5)
C23A 0.0420(11) 0.0391(10) 0.0225(10) -0.0165(7) -0.0021(8) -0.0141(8)
C4-2 0.0199(5) 0.0204(5) 0.0145(4) -0.0065(4) -0.0012(4) -0.0059(4)
C2-2 0.0215(5) 0.0204(5) 0.0277(6) -0.0046(4) -0.0050(4) -0.0056(4)
C6-2 0.0265(5) 0.0194(5) 0.0140(4) -0.0097(4) -0.0004(4) -0.0059(4)
C5-2 0.0227(5) 0.0177(5) 0.0149(4) -0.0048(4) -0.0026(4) -0.0054(4)
C8-2 0.0218(5) 0.0233(5) 0.0262(5) -0.0021(4) -0.0072(4) -0.0079(4)

loop_
_atom_type_symbol
_atom_type_description
_atom_type_scat_dispersion_real
_atom_type_scat_dispersion_imag
_atom_type_scat_source
C C 0.0033 0.0016 'International Tables Vol C Tables 4.2.6.8 and 6.1.1.4'
H H 0.0000 0.0000 'International Tables Vol C Tables 4.2.6.8 and 6.1.1.4'
N N 0.0061 0.0033 'International Tables Vol C Tables 4.2.6.8 and 6.1.1.4'
Cl Cl 0.1484 0.1585 'International Tables Vol C Tables 4.2.6.8 and 6.1.1.4'

loop_
_geom_angle_atom_site_label_1
_geom_angle_atom_site_label_2
_geom_angle_atom_site_label_3
_geom_angle
C6-1 N1-1 C2-1 117.58(9)
C2-1 N3-1 C4-1 111.92(9)
C4-1 N9-1 C8-1 105.55(9)
C4-1 N9-1 C10 125.75(9)
C8-1 N9-1 C10 128.65(9)
C8-1 N7-1 C5-1 103.03(9)
C4-2 N9-2 C8-2 105.39(9)
C4-2 N9-2 C20 126.48(9)
C8-2 N9-2 C20 127.49(9)
C4-2 N3-2 C2-2 111.78(9)
C6-2 N1-2 C2-2 116.99(10)
C8-2 N7-2 C5-2 103.20(9)
N3-1 C2-1 N1-1 127.67(10)
N3-1 C2-1 H2-1 116.2
N1-1 C2-1 H2-1 116.2
N3-1 C4-1 N9-1 127.49(10)
N3-1 C4-1 C5-1 126.81(10)
N9-1 C4-1 C5-1 105.70(9)
N9-1 C10 C11A 110.39(9)
N9-1 C10 C11B 115.3(3)
N9-1 C10 H10A 109.6
C11A C10 H10A 109.6
C11B C10 H10A 80.2
N9-1 C10 H10B 109.6
C11A C10 H10B 109.6
C11B C10 H10B 128.2
H10A C10 H10B 108.1
C12A C11A C10 123.78(12)
C12A C11A H11A 118.1
C10 C11A H11A 118.1
C11A C12A C13A 125.33(17)
C11A C12A H12A 117.3
C13A C12A H12A 117.3
C12B C11B C10 124.2(8)
C12B C11B H11B 117.9
C10 C11B H11B 117.9
C11B C12B C13B 126.3(11)
C11B C12B H12B 116.9
C13B C12B H12B 116.9
C12B C13B H13D 109.5
C12B C13B H13E 109.5
H13D C13B H13E 109.5
C12B C13B H13F 109.5
H13D C13B H13F 109.5
H13E C13B H13F 109.5
N1-1 C6-1 C5-1 121.81(10)
N1-1 C6-1 Cl-1 117.06(8)
C5-1 C6-1 Cl-1 121.12(8)
N7-1 C8-1 N9-1 114.96(10)
N7-1 C8-1 H8-1 122.5
N9-1 C8-1 H8-1 122.5
N7-1 C5-1 C6-1 135.09(10)
N7-1 C5-1 C4-1 110.75(9)
C6-1 C5-1 C4-1 114.16(9)
N9-2 C20 C21A 111.69(9)
N9-2 C20 C21B 106.9(6)
N9-2 C20 H20A 109.3
C21A C20 H20A 109.3
C21B C20 H20A 135.2
N9-2 C20 H20B 109.3
C21A C20 H20B 109.3
C21B C20 H20B 83.6
H20A C20 H20B 107.9
C22A C21A C20 123.02(11)
C22A C21A H21A 118.5
C20 C21A H21A 118.5
C21A C22A C23A 124.07(14)
C21A C22A H22A 118.0
C23A C22A H22A 118.0
C22B C21B C20 119.2(14)
C22B C21B H21B 120.4
C20 C21B H21B 120.4
C21B C22B C23B 107.1(19)
C21B C22B H22B 126.5
C23B C22B H22B 126.5
N3-2 C4-2 N9-2 127.88(10)
N3-2 C4-2 C5-2 126.46(10)
N9-2 C4-2 C5-2 105.66(9)
N3-2 C2-2 N1-2 128.37(10)
N3-2 C2-2 H2-2 115.8
N1-2 C2-2 H2-2 115.8
N1-2 C6-2 C5-2 121.91(10)
N1-2 C6-2 Cl-2 116.70(8)
C5-2 C6-2 Cl-2 121.39(8)
N7-2 C5-2 C6-2 134.92(10)
N7-2 C5-2 C4-2 110.64(9)
C6-2 C5-2 C4-2 114.43(9)
N7-2 C8-2 N9-2 115.10(10)
N7-2 C8-2 H8-2 122.4
N9-2 C8-2 H8-2 122.4

loop_
_geom_bond_atom_site_label_1
_geom_bond_atom_site_label_2
_geom_bond_distance
Cl-1 C6-1 1.7302(11)
Cl-2 C6-2 1.7325(11)
N1-1 C6-1 1.3205(14)
N1-1 C2-1 1.3483(15)
N3-1 C2-1 1.3334(14)
N3-1 C4-1 1.3338(13)
N9-1 C4-1 1.3644(13)
N9-1 C8-1 1.3711(14)
N9-1 C10 1.4687(14)
N7-1 C8-1 1.3130(15)
N7-1 C5-1 1.3847(13)
N9-2 C4-2 1.3697(14)
N9-2 C8-2 1.3721(14)
N9-2 C20 1.4756(14)
N3-2 C4-2 1.3311(14)
N3-2 C2-2 1.3333(15)
N1-2 C6-2 1.3195(15)
N1-2 C2-2 1.3486(15)
N7-2 C8-2 1.3123(15)
N7-2 C5-2 1.3848(14)
C2-1 H2-1 0.9500
C4-1 C5-1 1.4035(15)
C10 C11A 1.4975(17)
C10 C11B 1.547(8)
C10 H10A 0.9900
C10 H10B 0.9900
C11A C12A 1.323(2)
C11A H11A 0.9500
C12A C13A 1.494(3)
C12A H12A 0.9500
C13A H13A 0.9800
C13A H13B 0.9800
C13A H13C 0.9800
C11B C12B 1.311(11)
C11B H11B 0.9500
C12B C13B 1.487(15)
C12B H12B 0.9500
C13B H13D 0.9800
C13B H13E 0.9800
C13B H13F 0.9800
C6-1 C5-1 1.3856(15)
C8-1 H8-1 0.9500
C20 C21A 1.5069(15)
C20 C21B 1.526(15)
C20 H20A 0.9900
C20 H20B 0.9900
C21A C22A 1.3227(18)
C21A H21A 0.9500
C22A C23A 1.513(3)
C22A H22A 0.9500
C23A H23A 0.9800
C23A H23B 0.9800
C23A H23C 0.9800
C21B C22B 1.308(15)
C21B H21B 0.9500
C22B C23B 1.475(18)
C22B H22B 0.9500
C23B H23D 0.9800
C23B H23E 0.9800
C23B H23F 0.9800
C4-2 C5-2 1.4075(15)
C2-2 H2-2 0.9500
C6-2 C5-2 1.3857(15)
C8-2 H8-2 0.9500
